data_4083223
loop_
_publ_author_name
'Zhong, Wei'
'Yang, Qiwu'
'Shang, Yi'
'Liu, Guifeng'
'Zhao, Haitao'
'Li, Yizhi'
'Yan, Hong'

_publ_section_title
;
 Synthesis and Reactivity of the Imido-Bridged Metallothiocarboranes
 CpCo(S2C2B10H10)(NSO2R)
;
_journal_issue 18
_journal_name_full Organometallics
_journal_page_first 6658
_journal_paper_doi 10.1021/om300735d
_journal_volume 31
_journal_year 2012
_chemical_formula_sum 'C14 H20 B10 Co N O S2'
_chemical_formula_weight 449.46
_chemical_name_systematic
; 
 ? 
;
_space_group_IT_number 14
_symmetry_cell_setting monoclinic
_symmetry_space_group_name_Hall '-P 2yn'
_symmetry_space_group_name_H-M 'P 1 21/n 1'
_atom_sites_solution_hydrogens geom
_atom_sites_solution_primary direct
_atom_sites_solution_secondary difmap
_audit_creation_method SHELXL-97
_cell_angle_alpha 90.00
_cell_angle_beta 97.3700(10)
_cell_angle_gamma 90.00
_cell_formula_units_Z 4
_cell_length_a 11.2355(11)
_cell_length_b 10.3427(10)
_cell_length_c 18.2138(18)
_cell_measurement_temperature 296(2)
_cell_volume 2099.1(4)
_computing_structure_refinement 'SHELXL-97 (Sheldrick, 1997)'
_computing_structure_solution 'SHELXS-97 (Sheldrick, 1990)'
_diffrn_ambient_temperature 296(2)
_diffrn_measured_fraction_theta_full 0.997
_diffrn_measured_fraction_theta_max 0.997
_diffrn_radiation_monochromator graphite
_diffrn_radiation_source 'fine-focus sealed tube'
_diffrn_radiation_type MoK\a
_diffrn_radiation_wavelength 0.71073
_diffrn_reflns_av_R_equivalents 0.1017
_diffrn_reflns_av_sigmaI/netI 0.0843
_diffrn_reflns_limit_h_max 13
_diffrn_reflns_limit_h_min -13
_diffrn_reflns_limit_k_max 12
_diffrn_reflns_limit_k_min -12
_diffrn_reflns_limit_l_max 22
_diffrn_reflns_limit_l_min -20
_diffrn_reflns_number 11141
_diffrn_reflns_theta_full 26.00
_diffrn_reflns_theta_max 26.00
_diffrn_reflns_theta_min 2.02
_exptl_absorpt_coefficient_mu 1.022
_exptl_absorpt_correction_T_max 0.885
_exptl_absorpt_correction_T_min 0.841
_exptl_absorpt_correction_type multi-scan
_exptl_crystal_density_diffrn 1.422
_exptl_crystal_density_method 'not measured'
_exptl_crystal_F_000 912
_exptl_crystal_size_max 0.17
_exptl_crystal_size_mid 0.15
_exptl_crystal_size_min 0.12
_refine_diff_density_max 0.419
_refine_diff_density_min -0.519
_refine_diff_density_rms 0.072
_refine_ls_extinction_method none
_refine_ls_goodness_of_fit_ref 0.929
_refine_ls_hydrogen_treatment mixed
_refine_ls_matrix_type full
_refine_ls_number_parameters 302
_refine_ls_number_reflns 4112
_refine_ls_number_restraints 0
_refine_ls_restrained_S_all 0.929
_refine_ls_R_factor_all 0.0535
_refine_ls_R_factor_gt 0.0413
_refine_ls_shift/su_max 0.001
_refine_ls_shift/su_mean 0.000
_refine_ls_structure_factor_coef Fsqd
_refine_ls_weighting_details 'calc w=1/[\s^2^(Fo^2^)+(0.0399P)^2^+0.0000P] where P=(Fo^2^+2Fc^2^)/3'
_refine_ls_weighting_scheme calc
_refine_ls_wR_factor_gt 0.0978
_refine_ls_wR_factor_ref 0.1024
_reflns_number_gt 3132
_reflns_number_total 4112
_reflns_threshold_expression >2sigma(I)
_cod_data_source_file 4a.cif
_cod_data_source_block 4a
_cod_original_sg_symbol_H-M P2(1)/n
_cod_database_code 4083223

loop_
_symmetry_equiv_pos_as_xyz
'x, y, z'
'-x+1/2, y+1/2, -z+1/2'
'-x, -y, -z'
'x-1/2, -y-1/2, z-1/2'

loop_
_atom_site_label
_atom_site_type_symbol
_atom_site_fract_x
_atom_site_fract_y
_atom_site_fract_z
_atom_site_U_iso_or_equiv
_atom_site_adp_type
_atom_site_occupancy
_atom_site_symmetry_multiplicity
_atom_site_calc_flag
_atom_site_refinement_flags
Co1 Co 0.72947(3) 0.44676(4) 0.80140(2) 0.03346(13) Uani 1 1 d .
S2 S 0.85700(5) 0.30556(7) 0.76491(4) 0.03568(18) Uani 1 1 d .
S1 S 0.87048(5) 0.59651(7) 0.83909(4) 0.0409(2) Uani 1 1 d .
O1 O 0.71489(15) 0.50134(19) 0.69971(11) 0.0408(5) Uani 1 1 d .
C8 C 0.7736(2) 0.4359(3) 0.65526(16) 0.0376(7) Uani 1 1 d .
C1 C 1.0076(2) 0.5106(3) 0.84048(15) 0.0334(6) Uani 1 1 d .
C10 C 0.6595(3) 0.5560(3) 0.55084(18) 0.0560(9) Uani 1 1 d .
H10A H 0.6036 0.5781 0.5822 0.067 Uiso 1 1 calc R
N1 N 0.84695(18) 0.3390(2) 0.67422(12) 0.0387(5) Uani 1 1 d .
C5 C 0.6333(3) 0.3062(3) 0.8462(3) 0.0744(12) Uani 1 1 d .
H5A H 0.6508 0.2134 0.8466 0.089 Uiso 1 1 calc R
C2 C 1.0048(2) 0.3669(2) 0.80028(15) 0.0325(6) Uani 1 1 d .
C9 C 0.7573(2) 0.4786(3) 0.57678(16) 0.0409(7) Uani 1 1 d .
B5 B 1.1397(3) 0.5856(4) 0.83020(19) 0.0404(8) Uani 1 1 d .
B11 B 1.2199(3) 0.4745(4) 0.7801(2) 0.0439(8) Uani 1 1 d .
C14 C 0.8393(3) 0.4448(3) 0.5296(2) 0.0599(9) Uani 1 1 d .
H14 H 0.9038 0.3915 0.5461 0.072 Uiso 1 1 calc R
B3 B 1.0276(3) 0.3719(3) 0.89443(18) 0.0398(8) Uani 1 1 d .
B7 B 1.1301(3) 0.3360(3) 0.75936(19) 0.0386(8) Uani 1 1 d .
B8 B 1.1078(3) 0.2613(4) 0.84495(19) 0.0412(8) Uani 1 1 d .
B6 B 1.0644(3) 0.4921(3) 0.75632(18) 0.0353(7) Uani 1 1 d .
B4 B 1.1169(3) 0.5106(4) 0.91493(19) 0.0434(8) Uani 1 1 d .
B12 B 1.2477(3) 0.3329(4) 0.8343(2) 0.0466(9) Uani 1 1 d .
B9 B 1.1838(3) 0.3554(4) 0.9178(2) 0.0494(9) Uani 1 1 d .
C3 C 0.5573(3) 0.4954(5) 0.8142(3) 0.0840(15) Uani 1 1 d .
H3A H 0.5094 0.5629 0.7866 0.101 Uiso 1 1 calc R
B10 B 1.2533(3) 0.4867(4) 0.8778(2) 0.0496(9) Uani 1 1 d .
C12 C 0.7285(4) 0.5680(4) 0.4326(2) 0.0774(12) Uani 1 1 d .
H12A H 0.7195 0.5988 0.3843 0.093 Uiso 1 1 calc R
C4 C 0.5613(3) 0.3687(5) 0.7942(2) 0.0697(11) Uani 1 1 d .
H4A H 0.5169 0.3296 0.7499 0.084 Uiso 1 1 calc R
C6 C 0.6783(3) 0.3931(7) 0.8991(2) 0.0976(19) Uani 1 1 d .
H6A H 0.7316 0.3735 0.9446 0.117 Uiso 1 1 calc R
C11 C 0.6455(3) 0.5999(4) 0.4785(2) 0.0699(10) Uani 1 1 d .
H11A H 0.5798 0.6510 0.4610 0.084 Uiso 1 1 calc R
C13 C 0.8247(4) 0.4910(4) 0.4574(2) 0.0772(11) Uani 1 1 d .
H13 H 0.8804 0.4697 0.4257 0.093 Uiso 1 1 calc R
C7 C 0.6282(4) 0.5120(5) 0.8793(3) 0.0987(19) Uani 1 1 d .
H7A H 0.6401 0.5925 0.9076 0.118 Uiso 1 1 calc R
H7 H 1.1203(19) 0.280(2) 0.7122(13) 0.029(6) Uiso 1 1 d .
H10 H 1.336(2) 0.532(3) 0.9040(17) 0.059(9) Uiso 1 1 d .
H11 H 1.284(2) 0.502(3) 0.7430(17) 0.061(9) Uiso 1 1 d .
H12 H 1.317(2) 0.275(2) 0.8311(14) 0.039(7) Uiso 1 1 d .
H9 H 1.213(2) 0.313(3) 0.9638(16) 0.059(9) Uiso 1 1 d .
H8 H 1.077(2) 0.159(2) 0.8443(14) 0.038(7) Uiso 1 1 d .
H4 H 1.1046(19) 0.569(2) 0.9581(14) 0.033(7) Uiso 1 1 d .
H5 H 1.136(2) 0.690(3) 0.8251(14) 0.043(7) Uiso 1 1 d .
H3 H 0.951(2) 0.344(3) 0.9239(15) 0.054(8) Uiso 1 1 d .
H6 H 1.011(2) 0.531(3) 0.7063(16) 0.053(8) Uiso 1 1 d .

loop_
_atom_site_aniso_label
_atom_site_aniso_U_11
_atom_site_aniso_U_22
_atom_site_aniso_U_33
_atom_site_aniso_U_23
_atom_site_aniso_U_13
_atom_site_aniso_U_12
Co1 0.02372(18) 0.0375(2) 0.0405(2) -0.00102(17) 0.00928(14) -0.00004(14)
S2 0.0271(3) 0.0340(4) 0.0471(4) -0.0033(3) 0.0090(3) -0.0018(3)
S1 0.0278(3) 0.0373(4) 0.0590(5) -0.0083(4) 0.0112(3) 0.0007(3)
O1 0.0403(10) 0.0457(12) 0.0377(11) -0.0005(9) 0.0096(8) 0.0066(9)
C8 0.0317(13) 0.0413(17) 0.0399(17) -0.0089(13) 0.0051(12) -0.0095(12)
C1 0.0265(12) 0.0370(15) 0.0377(16) -0.0049(13) 0.0075(11) -0.0014(11)
C10 0.0602(19) 0.061(2) 0.045(2) -0.0042(17) 0.0011(15) 0.0030(16)
N1 0.0330(11) 0.0443(14) 0.0393(14) -0.0082(11) 0.0067(9) -0.0004(10)
C5 0.064(2) 0.045(2) 0.127(4) 0.028(2) 0.062(2) 0.0093(18)
C2 0.0245(12) 0.0352(15) 0.0389(16) -0.0040(12) 0.0088(10) 0.0002(10)
C9 0.0440(15) 0.0390(17) 0.0402(17) -0.0096(14) 0.0079(12) -0.0116(13)
B5 0.0284(15) 0.048(2) 0.046(2) -0.0047(17) 0.0090(13) -0.0093(14)
B11 0.0276(15) 0.059(2) 0.048(2) -0.0037(18) 0.0135(14) -0.0055(15)
C14 0.061(2) 0.067(2) 0.054(2) -0.0084(18) 0.0167(16) -0.0015(17)
B3 0.0339(16) 0.051(2) 0.0364(19) 0.0040(16) 0.0110(13) 0.0037(14)
B7 0.0278(14) 0.051(2) 0.0386(19) -0.0035(16) 0.0120(13) 0.0016(14)
B8 0.0340(16) 0.047(2) 0.044(2) 0.0035(17) 0.0094(14) 0.0082(15)
B6 0.0287(14) 0.0420(19) 0.0368(18) 0.0005(15) 0.0101(13) -0.0034(13)
B4 0.0319(16) 0.062(2) 0.0364(19) -0.0091(17) 0.0059(13) -0.0029(15)
B12 0.0271(15) 0.064(3) 0.050(2) -0.0010(19) 0.0094(14) 0.0064(16)
B9 0.0375(17) 0.067(3) 0.042(2) 0.0022(19) -0.0006(15) 0.0113(17)
C3 0.0381(19) 0.088(3) 0.137(4) 0.059(3) 0.051(2) 0.029(2)
B10 0.0285(16) 0.071(3) 0.049(2) -0.008(2) 0.0048(14) -0.0014(16)
C12 0.114(3) 0.078(3) 0.039(2) 0.0002(19) 0.004(2) -0.009(2)
C4 0.0378(17) 0.107(4) 0.066(3) -0.013(2) 0.0146(16) -0.032(2)
C6 0.0354(18) 0.215(6) 0.043(2) 0.035(3) 0.0097(16) -0.016(3)
C11 0.085(3) 0.071(3) 0.051(2) 0.0015(19) -0.0013(19) 0.006(2)
C13 0.095(3) 0.092(3) 0.050(2) -0.008(2) 0.032(2) -0.014(3)
C7 0.077(3) 0.099(4) 0.138(5) -0.072(4) 0.083(3) -0.048(3)

loop_
_atom_type_symbol
_atom_type_description
_atom_type_scat_dispersion_real
_atom_type_scat_dispersion_imag
_atom_type_scat_source
C C 0.0033 0.0016 'International Tables Vol C Tables 4.2.6.8 and 6.1.1.4'
H H 0.0000 0.0000 'International Tables Vol C Tables 4.2.6.8 and 6.1.1.4'
B B 0.0013 0.0007 'International Tables Vol C Tables 4.2.6.8 and 6.1.1.4'
N N 0.0061 0.0033 'International Tables Vol C Tables 4.2.6.8 and 6.1.1.4'
O O 0.0106 0.0060 'International Tables Vol C Tables 4.2.6.8 and 6.1.1.4'
S S 0.1246 0.1234 'International Tables Vol C Tables 4.2.6.8 and 6.1.1.4'
Co Co 0.3494 0.9721 'International Tables Vol C Tables 4.2.6.8 and 6.1.1.4'

loop_
_geom_angle_atom_site_label_1
_geom_angle_atom_site_label_2
_geom_angle_atom_site_label_3
_geom_angle
O1 Co1 C6 158.71(11)
O1 Co1 C3 94.19(15)
C6 Co1 C3 65.47(16)
O1 Co1 C5 127.57(17)
C6 Co1 C5 39.31(17)
C3 Co1 C5 64.66(14)
O1 Co1 C4 95.21(13)
C6 Co1 C4 65.26(15)
C3 Co1 C4 38.99(16)
C5 Co1 C4 38.01(15)
O1 Co1 C7 125.8(2)
C6 Co1 C7 39.76(19)
C3 Co1 C7 38.62(18)
C5 Co1 C7 65.63(17)
C4 Co1 C7 65.31(16)
O1 Co1 S2 83.25(6)
C6 Co1 S2 110.70(18)
C3 Co1 S2 149.20(18)
C5 Co1 S2 92.68(10)
C4 Co1 S2 110.47(13)
C7 Co1 S2 150.3(2)
O1 Co1 S1 93.51(6)
C6 Co1 S1 100.89(16)
C3 Co1 S1 115.74(18)
C5 Co1 S1 138.83(16)
C4 Co1 S1 153.80(12)
C7 Co1 S1 89.66(12)
S2 Co1 S1 95.05(3)
N1 S2 C2 102.73(11)
N1 S2 Co1 101.30(8)
C2 S2 Co1 105.16(8)
C1 S1 Co1 103.57(9)
C8 O1 Co1 117.40(18)
O1 C8 N1 125.8(3)
O1 C8 C9 115.8(2)
N1 C8 C9 118.4(3)
C2 C1 B5 109.1(2)
C2 C1 B4 108.7(2)
B5 C1 B4 62.61(18)
C2 C1 B3 60.15(18)
B5 C1 B3 112.7(2)
B4 C1 B3 61.52(19)
C2 C1 B6 60.06(16)
B5 C1 B6 62.10(17)
B4 C1 B6 112.9(2)
B3 C1 B6 111.7(2)
C2 C1 S1 118.44(16)
B5 C1 S1 122.4(2)
B4 C1 S1 123.1(2)
B3 C1 S1 118.09(17)
B6 C1 S1 117.19(19)
C11 C10 C9 120.1(3)
C8 N1 S2 112.10(19)
C4 C5 C6 108.5(4)
C4 C5 Co1 71.0(2)
C6 C5 Co1 69.3(2)
C1 C2 B3 62.29(18)
C1 C2 B6 62.57(17)
B3 C2 B6 115.6(2)
C1 C2 B7 113.1(2)
B3 C2 B7 114.8(2)
B6 C2 B7 62.68(18)
C1 C2 B8 112.8(2)
B3 C2 B8 62.43(18)
B6 C2 B8 115.1(2)
B7 C2 B8 62.90(17)
C1 C2 S2 115.74(15)
B3 C2 S2 112.38(17)
B6 C2 S2 119.66(18)
B7 C2 S2 123.22(19)
B8 C2 S2 118.39(19)
C14 C9 C10 119.6(3)
C14 C9 C8 120.9(3)
C10 C9 C8 119.5(3)
C1 B5 B10 105.4(2)
C1 B5 B4 58.75(17)
B10 B5 B4 59.84(19)
C1 B5 B6 60.00(16)
B10 B5 B6 107.4(3)
B4 B5 B6 108.2(2)
C1 B5 B11 105.5(2)
B10 B5 B11 59.9(2)
B4 B5 B11 107.6(3)
B6 B5 B11 59.00(18)
B6 B11 B7 60.51(18)
B6 B11 B12 108.8(2)
B7 B11 B12 60.22(19)
B6 B11 B10 108.4(2)
B7 B11 B10 108.3(3)
B12 B11 B10 60.0(2)
B6 B11 B5 60.47(18)
B7 B11 B5 108.7(2)
B12 B11 B5 108.2(3)
B10 B11 B5 59.8(2)
C9 C14 C13 119.6(3)
C2 B3 C1 57.56(16)
C2 B3 B9 104.9(2)
C1 B3 B9 105.7(2)
C2 B3 B4 104.3(2)
C1 B3 B4 58.47(18)
B9 B3 B4 60.3(2)
C2 B3 B8 59.23(17)
C1 B3 B8 106.5(2)
B9 B3 B8 60.32(19)
B4 B3 B8 108.7(2)
C2 B7 B11 103.6(2)
C2 B7 B6 58.62(16)
B11 B7 B6 59.45(18)
C2 B7 B12 104.0(2)
B11 B7 B12 60.1(2)
B6 B7 B12 107.8(2)
C2 B7 B8 58.89(17)
B11 B7 B8 107.8(2)
B6 B7 B8 108.4(2)
B12 B7 B8 59.65(18)
C2 B8 B12 103.6(2)
C2 B8 B3 58.34(17)
B12 B8 B3 107.6(3)
C2 B8 B9 103.6(2)
B12 B8 B9 60.2(2)
B3 B8 B9 59.50(19)
C2 B8 B7 58.21(16)
B12 B8 B7 59.85(18)
B3 B8 B7 107.6(2)
B9 B8 B7 107.9(3)
C2 B6 C1 57.36(16)
C2 B6 B11 104.1(2)
C1 B6 B11 105.0(2)
C2 B6 B7 58.70(17)
C1 B6 B7 105.7(2)
B11 B6 B7 60.04(19)
C2 B6 B5 103.6(2)
C1 B6 B5 57.90(17)
B11 B6 B5 60.53(18)
B7 B6 B5 108.4(2)
C1 B4 B3 60.01(18)
C1 B4 B10 105.5(2)
B3 B4 B10 107.6(3)
C1 B4 B9 106.4(2)
B3 B4 B9 59.77(19)
B10 B4 B9 60.0(2)
C1 B4 B5 58.64(17)
B3 B4 B5 108.3(2)
B10 B4 B5 60.0(2)
B9 B4 B5 108.3(2)
B8 B12 B11 108.1(2)
B8 B12 B7 60.50(18)
B11 B12 B7 59.69(19)
B8 B12 B10 107.9(2)
B11 B12 B10 60.1(2)
B7 B12 B10 107.9(2)
B8 B12 B9 60.00(19)
B11 B12 B9 107.8(3)
B7 B12 B9 108.2(2)
B10 B12 B9 59.7(2)
B3 B9 B10 107.8(3)
B3 B9 B4 59.91(19)
B10 B9 B4 60.0(2)
B3 B9 B8 60.18(19)
B10 B9 B8 108.0(3)
B4 B9 B8 108.3(2)
B3 B9 B12 107.8(2)
B10 B9 B12 60.0(2)
B4 B9 B12 108.1(3)
B8 B9 B12 59.8(2)
C7 C3 C4 108.7(4)
C7 C3 Co1 70.8(2)
C4 C3 Co1 70.58(19)
B9 B10 B4 60.0(2)
B9 B10 B5 108.4(2)
B4 B10 B5 60.14(19)
B9 B10 B12 60.2(2)
B4 B10 B12 108.2(2)
B5 B10 B12 108.5(2)
B9 B10 B11 108.1(3)
B4 B10 B11 108.1(2)
B5 B10 B11 60.28(19)
B12 B10 B11 59.9(2)
C11 C12 C13 120.6(4)
C5 C4 C3 108.3(4)
C5 C4 Co1 70.99(19)
C3 C4 Co1 70.43(19)
C5 C6 C7 107.5(4)
C5 C6 Co1 71.4(2)
C7 C6 Co1 71.2(2)
C12 C11 C10 119.9(4)
C12 C13 C14 120.2(4)
C3 C7 C6 106.9(4)
C3 C7 Co1 70.6(2)
C6 C7 Co1 69.1(2)

loop_
_geom_bond_atom_site_label_1
_geom_bond_atom_site_label_2
_geom_bond_distance
Co1 O1 1.9232(19)
Co1 C6 2.017(4)
Co1 C3 2.041(3)
Co1 C5 2.043(3)
Co1 C4 2.043(3)
Co1 C7 2.044(4)
Co1 S2 2.2073(7)
Co1 S1 2.2586(8)
S2 N1 1.677(2)
S2 C2 1.817(2)
S1 C1 1.775(2)
O1 C8 1.298(3)
C8 N1 1.316(3)
C8 C9 1.485(4)
C1 C2 1.656(4)
C1 B5 1.707(4)
C1 B4 1.709(4)
C1 B3 1.737(4)
C1 B6 1.745(4)
C10 C11 1.384(5)
C10 C9 1.391(4)
C5 C4 1.331(5)
C5 C6 1.366(6)
C2 B3 1.702(4)
C2 B6 1.704(4)
C2 B7 1.705(4)
C2 B8 1.718(4)
C9 C14 1.383(4)
B5 B10 1.773(5)
B5 B4 1.775(5)
B5 B6 1.781(5)
B5 B11 1.782(5)
B11 B6 1.754(4)
B11 B7 1.765(5)
B11 B12 1.772(5)
B11 B10 1.776(5)
C14 C13 1.389(5)
B3 B9 1.760(4)
B3 B4 1.763(5)
B3 B8 1.772(5)
B7 B6 1.773(5)
B7 B12 1.775(4)
B7 B8 1.786(5)
B8 B12 1.771(4)
B8 B9 1.775(5)
B4 B10 1.770(4)
B4 B9 1.770(5)
B12 B10 1.775(5)
B12 B9 1.778(5)
B9 B10 1.769(5)
C3 C7 1.351(6)
C3 C4 1.363(6)
C12 C11 1.371(5)
C12 C13 1.371(5)
C6 C7 1.381(6)
